data_7017262
loop_
_publ_author_name
'Hart, John S.'
'Parsons, Simon'
'Love, Jason B.'

_publ_section_title
;
 Chlorometallate and palladium cluster complexes of wide-span diimine and
 diamine ligands.
;
_journal_issue 45
_journal_name_full 'Dalton transactions (Cambridge, England : 2003)'
_journal_page_first 12025
_journal_page_last 12027
_journal_paper_doi 10.1039/c1dt10861a
_journal_volume 40
_journal_year 2011
_chemical_formula_moiety 'C36 H48 N2'
_chemical_formula_sum 'C36 H48 N2'
_chemical_formula_weight 508.76
_chemical_name_systematic
;
?
;
_space_group_IT_number 14
_symmetry_cell_setting monoclinic
_symmetry_space_group_name_Hall '-P 2ybc'
_symmetry_space_group_name_H-M 'P 1 21/c 1'
_atom_sites_solution_hydrogens geom
_atom_sites_solution_primary direct
_atom_sites_solution_secondary difmap
_audit_creation_method SHELXL-97
_cell_angle_alpha 90.00
_cell_angle_beta 117.123(13)
_cell_angle_gamma 90.00
_cell_formula_units_Z 2
_cell_length_a 8.4355(9)
_cell_length_b 23.1135(12)
_cell_length_c 9.0064(9)
_cell_measurement_reflns_used 1793
_cell_measurement_temperature 150(2)
_cell_measurement_theta_max 29.8933
_cell_measurement_theta_min 3.2292
_cell_volume 1562.9(3)
_computing_cell_refinement
;
CrysAlisPro, Agilent Technologies,
Version 1.171.34.46 (release 25-11-2010 CrysAlis171 .NET)
(compiled Nov 25 2010,17:55:46)
;
_computing_data_collection
;
CrysAlisPro, Agilent Technologies,
Version 1.171.34.46 (release 25-11-2010 CrysAlis171 .NET)
(compiled Nov 25 2010,17:55:46)
;
_computing_data_reduction
;
CrysAlisPro, Agilent Technologies,
Version 1.171.34.46 (release 25-11-2010 CrysAlis171 .NET)
(compiled Nov 25 2010,17:55:46)
;
_computing_structure_refinement 'SHELXL-97 (Sheldrick, 2008)'
_diffrn_ambient_temperature 150(2)
_diffrn_detector_area_resol_mean 16.1042
_diffrn_measured_fraction_theta_full 0.99
_diffrn_measured_fraction_theta_max 0.866
_diffrn_measurement_device_type 'Xcalibur, Eos'
_diffrn_measurement_method '\w scans'
_diffrn_radiation_monochromator graphite
_diffrn_radiation_source 'Enhance (Mo) X-ray Source'
_diffrn_radiation_type MoK\a
_diffrn_radiation_wavelength 0.71073
_diffrn_reflns_av_R_equivalents 0.0306
_diffrn_reflns_av_sigmaI/netI 0.1036
_diffrn_reflns_limit_h_max 10
_diffrn_reflns_limit_h_min -11
_diffrn_reflns_limit_k_max 32
_diffrn_reflns_limit_k_min -31
_diffrn_reflns_limit_l_max 11
_diffrn_reflns_limit_l_min -11
_diffrn_reflns_number 11022
_diffrn_reflns_theta_full 29.96
_diffrn_reflns_theta_max 29.96
_diffrn_reflns_theta_min 3.24
_exptl_absorpt_coefficient_mu 0.062
_exptl_absorpt_correction_T_max 1.00000
_exptl_absorpt_correction_T_min 0.89648
_exptl_absorpt_correction_type multi-scan
_exptl_absorpt_process_details
;
CrysAlisPro, Agilent Technologies,
Version 1.171.34.46 (release 25-11-2010 CrysAlis171 .NET)
(compiled Nov 25 2010,17:55:46)
Empirical absorption correction using spherical harmonics,
implemented in SCALE3 ABSPACK scaling algorithm.
;
_exptl_crystal_colour colourless
_exptl_crystal_density_diffrn 1.081
_exptl_crystal_density_method 'not measured'
_exptl_crystal_description block
_exptl_crystal_F_000 556
_exptl_crystal_size_max 0.2483950
_exptl_crystal_size_mid 0.1035049
_exptl_crystal_size_min 0.0238892
_refine_diff_density_max 0.410
_refine_diff_density_min -0.282
_refine_diff_density_rms 0.045
_refine_ls_extinction_method none
_refine_ls_goodness_of_fit_ref 1.023
_refine_ls_hydrogen_treatment constr
_refine_ls_matrix_type full
_refine_ls_number_parameters 178
_refine_ls_number_reflns 3937
_refine_ls_number_restraints 0
_refine_ls_restrained_S_all 1.023
_refine_ls_R_factor_all 0.0933
_refine_ls_R_factor_gt 0.0646
_refine_ls_shift/su_max 0.033
_refine_ls_shift/su_mean 0.001
_refine_ls_structure_factor_coef Fsqd
_refine_ls_weighting_details 'calc w=1/[\s^2^(Fo^2^)+(0.0756P)^2^+0.7528P] where P=(Fo^2^+2Fc^2^)/3'
_refine_ls_weighting_scheme calc
_refine_ls_wR_factor_gt 0.1564
_refine_ls_wR_factor_ref 0.1759
_reflns_number_gt 2837
_reflns_number_total 3937
_reflns_threshold_expression >2\s(I)
_cod_data_source_file c1dt10861a.txt
_cod_data_source_block j11005b
_cod_original_cell_volume 1562.9(2)
_cod_database_code 7017262

loop_
_symmetry_equiv_pos_as_xyz
'x, y, z'
'-x, y+1/2, -z+1/2'
'-x, -y, -z'
'x, -y-1/2, z-1/2'

loop_
_atom_site_label
_atom_site_type_symbol
_atom_site_fract_x
_atom_site_fract_y
_atom_site_fract_z
_atom_site_U_iso_or_equiv
_atom_site_adp_type
_atom_site_occupancy
_atom_site_symmetry_multiplicity
_atom_site_calc_flag
_atom_site_refinement_flags
C1 C 0.7437(3) 0.25072(10) 0.5127(3) 0.0533(6) Uani 1 1 d .
H1A H 0.8571 0.2501 0.5073 0.080 Uiso 1 1 calc R
H1B H 0.7571 0.2734 0.6097 0.080 Uiso 1 1 calc R
H1C H 0.6517 0.2683 0.4108 0.080 Uiso 1 1 calc R
C2 C 0.6893(3) 0.18856(8) 0.5290(2) 0.0330(4) Uani 1 1 d .
H2 H 0.7894 0.1709 0.6294 0.040 Uiso 1 1 calc R
C3 C 0.6656(3) 0.15308(11) 0.3781(3) 0.0539(6) Uani 1 1 d .
H3A H 0.6416 0.1127 0.3942 0.081 Uiso 1 1 calc R
H3B H 0.7746 0.1552 0.3649 0.081 Uiso 1 1 calc R
H3C H 0.5654 0.1685 0.2779 0.081 Uiso 1 1 calc R
C4 C 0.5231(2) 0.18541(7) 0.5544(2) 0.0263(4) Uani 1 1 d .
C5 C 0.3909(3) 0.22739(8) 0.4902(2) 0.0349(4) Uani 1 1 d .
H5 H 0.4046 0.2591 0.4299 0.042 Uiso 1 1 calc R
C6 C 0.2394(3) 0.22375(8) 0.5128(3) 0.0395(5) Uani 1 1 d .
H6 H 0.1509 0.2530 0.4690 0.047 Uiso 1 1 calc R
C7 C 0.2171(2) 0.17778(8) 0.5984(2) 0.0354(4) Uani 1 1 d .
H7 H 0.1124 0.1758 0.6128 0.042 Uiso 1 1 calc R
C8 C 0.3444(2) 0.13396(7) 0.6647(2) 0.0277(4) Uani 1 1 d .
C9 C 0.3129(3) 0.08301(8) 0.7554(2) 0.0362(4) Uani 1 1 d .
H9 H 0.3995 0.0520 0.7641 0.043 Uiso 1 1 calc R
C10 C 0.3515(4) 0.09925(13) 0.9318(3) 0.0711(8) Uani 1 1 d .
H10A H 0.4747 0.1128 0.9928 0.107 Uiso 1 1 calc R
H10B H 0.3346 0.0653 0.9883 0.107 Uiso 1 1 calc R
H10C H 0.2701 0.1301 0.9282 0.107 Uiso 1 1 calc R
C11 C 0.1270(4) 0.05739(14) 0.6611(4) 0.0785(9) Uani 1 1 d .
H11A H 0.0395 0.0843 0.6654 0.118 Uiso 1 1 calc R
H11B H 0.1214 0.0206 0.7125 0.118 Uiso 1 1 calc R
H11C H 0.1004 0.0507 0.5446 0.118 Uiso 1 1 calc R
C12 C 0.4986(2) 0.13863(7) 0.64283(19) 0.0242(3) Uani 1 1 d .
C13 C 0.7307(2) 0.08736(7) 0.8495(2) 0.0312(4) Uani 1 1 d .
H13 H 0.7179 0.1136 0.9246 0.037 Uiso 1 1 calc R
C14 C 0.8687(2) 0.04184(7) 0.92310(19) 0.0236(3) Uani 1 1 d .
C15 C 1.0163(2) 0.05430(7) 1.0764(2) 0.0250(4) Uani 1 1 d .
C16 C 0.8507(2) -0.01264(7) 0.8462(2) 0.0281(4) Uani 1 1 d .
C17 C 1.0362(3) 0.11345(8) 1.1565(3) 0.0456(5) Uani 1 1 d .
H17A H 0.9689 0.1144 1.2209 0.068 Uiso 1 1 calc R
H17B H 0.9902 0.1432 1.0694 0.068 Uiso 1 1 calc R
H17C H 1.1624 0.1209 1.2307 0.068 Uiso 1 1 calc R
C18 C 0.6892(3) -0.02736(9) 0.6852(3) 0.0563(7) Uani 1 1 d .
H18A H 0.7067 -0.0135 0.5908 0.084 Uiso 1 1 calc R
H18B H 0.5838 -0.0087 0.6831 0.084 Uiso 1 1 calc R
H18C H 0.6720 -0.0694 0.6770 0.084 Uiso 1 1 calc R
N1 N 0.6308(2) 0.09428(6) 0.69916(18) 0.0314(4) Uani 1 1 d .

loop_
_atom_site_aniso_label
_atom_site_aniso_U_11
_atom_site_aniso_U_22
_atom_site_aniso_U_33
_atom_site_aniso_U_23
_atom_site_aniso_U_13
_atom_site_aniso_U_12
C1 0.0575(14) 0.0382(11) 0.0773(17) 0.0045(11) 0.0422(13) -0.0065(10)
C2 0.0336(10) 0.0306(9) 0.0351(9) 0.0076(7) 0.0159(8) 0.0029(8)
C3 0.0632(15) 0.0547(14) 0.0578(14) -0.0094(11) 0.0397(12) -0.0049(12)
C4 0.0274(9) 0.0235(8) 0.0237(7) 0.0013(6) 0.0080(7) 0.0020(7)
C5 0.0386(11) 0.0239(8) 0.0381(10) 0.0088(7) 0.0138(8) 0.0056(7)
C6 0.0334(10) 0.0303(9) 0.0480(11) 0.0067(8) 0.0125(9) 0.0133(8)
C7 0.0289(9) 0.0357(10) 0.0412(10) -0.0028(8) 0.0156(8) 0.0020(8)
C8 0.0302(9) 0.0242(8) 0.0267(8) -0.0027(6) 0.0111(7) -0.0023(7)
C9 0.0373(10) 0.0324(9) 0.0429(10) 0.0021(8) 0.0217(9) -0.0046(8)
C10 0.101(2) 0.0747(18) 0.0525(14) -0.0010(13) 0.0482(16) -0.0241(16)
C11 0.0628(17) 0.0702(18) 0.086(2) 0.0136(16) 0.0197(15) -0.0352(15)
C12 0.0267(9) 0.0196(7) 0.0211(7) -0.0007(6) 0.0064(7) 0.0028(6)
C13 0.0304(9) 0.0233(8) 0.0305(9) -0.0048(7) 0.0058(7) 0.0036(7)
C14 0.0246(8) 0.0198(7) 0.0225(7) 0.0013(6) 0.0075(6) 0.0013(6)
C15 0.0267(9) 0.0188(7) 0.0245(8) -0.0010(6) 0.0073(7) 0.0003(6)
C16 0.0290(9) 0.0220(8) 0.0253(8) -0.0025(6) 0.0055(7) 0.0012(7)
C17 0.0426(12) 0.0274(9) 0.0426(11) -0.0127(8) -0.0015(9) 0.0077(8)
C18 0.0518(14) 0.0327(10) 0.0439(12) -0.0130(9) -0.0133(10) 0.0139(9)
N1 0.0370(9) 0.0250(7) 0.0261(7) 0.0028(6) 0.0090(6) 0.0091(6)

loop_
_atom_type_symbol
_atom_type_description
_atom_type_scat_dispersion_real
_atom_type_scat_dispersion_imag
_atom_type_scat_source
C C 0.0033 0.0016 'International Tables Vol C Tables 4.2.6.8 and 6.1.1.4'
H H 0.0000 0.0000 'International Tables Vol C Tables 4.2.6.8 and 6.1.1.4'
N N 0.0061 0.0033 'International Tables Vol C Tables 4.2.6.8 and 6.1.1.4'

loop_
_geom_angle_atom_site_label_1
_geom_angle_atom_site_label_2
_geom_angle_atom_site_label_3
_geom_angle
_geom_angle_site_symmetry_1
C2 C1 H1A 109.5 .
C2 C1 H1B 109.5 .
H1A C1 H1B 109.5 .
C2 C1 H1C 109.5 .
H1A C1 H1C 109.5 .
H1B C1 H1C 109.5 .
C3 C2 C4 110.73(16) .
C3 C2 C1 110.01(18) .
C4 C2 C1 113.28(16) .
C3 C2 H2 107.5 .
C4 C2 H2 107.5 .
C1 C2 H2 107.5 .
C2 C3 H3A 109.5 .
C2 C3 H3B 109.5 .
H3A C3 H3B 109.5 .
C2 C3 H3C 109.5 .
H3A C3 H3C 109.5 .
H3B C3 H3C 109.5 .
C5 C4 C12 118.21(16) .
C5 C4 C2 121.59(15) .
C12 C4 C2 120.19(14) .
C6 C5 C4 121.04(17) .
C6 C5 H5 119.5 .
C4 C5 H5 119.5 .
C7 C6 C5 120.05(17) .
C7 C6 H6 120.0 .
C5 C6 H6 120.0 .
C6 C7 C8 121.65(17) .
C6 C7 H7 119.2 .
C8 C7 H7 119.2 .
C7 C8 C12 117.68(16) .
C7 C8 C9 120.10(16) .
C12 C8 C9 122.22(15) .
C10 C9 C11 110.8(2) .
C10 C9 C8 111.31(17) .
C11 C9 C8 112.87(18) .
C10 C9 H9 107.2 .
C11 C9 H9 107.2 .
C8 C9 H9 107.2 .
C9 C10 H10A 109.5 .
C9 C10 H10B 109.5 .
H10A C10 H10B 109.5 .
C9 C10 H10C 109.5 .
H10A C10 H10C 109.5 .
H10B C10 H10C 109.5 .
C9 C11 H11A 109.5 .
C9 C11 H11B 109.5 .
H11A C11 H11B 109.5 .
C9 C11 H11C 109.5 .
H11A C11 H11C 109.5 .
H11B C11 H11C 109.5 .
C8 C12 C4 121.36(15) .
C8 C12 N1 121.20(15) .
C4 C12 N1 117.31(15) .
N1 C13 C14 125.86(16) .
N1 C13 H13 117.1 .
C14 C13 H13 117.1 .
C15 C14 C16 120.93(14) .
C15 C14 C13 117.24(14) .
C16 C14 C13 121.79(15) .
C16 C15 C14 119.90(14) 3_757
C16 C15 C17 119.54(15) 3_757
C14 C15 C17 120.52(15) .
C15 C16 C14 119.16(15) 3_757
C15 C16 C18 119.43(15) 3_757
C14 C16 C18 121.39(15) .
C15 C17 H17A 109.5 .
C15 C17 H17B 109.5 .
H17A C17 H17B 109.5 .
C15 C17 H17C 109.5 .
H17A C17 H17C 109.5 .
H17B C17 H17C 109.5 .
C16 C18 H18A 109.5 .
C16 C18 H18B 109.5 .
H18A C18 H18B 109.5 .
C16 C18 H18C 109.5 .
H18A C18 H18C 109.5 .
H18B C18 H18C 109.5 .
C13 N1 C12 120.96(15) .

loop_
_geom_bond_atom_site_label_1
_geom_bond_atom_site_label_2
_geom_bond_distance
_geom_bond_site_symmetry_2
C1 C2 1.536(3) .
C1 H1A 0.9800 .
C1 H1B 0.9800 .
C1 H1C 0.9800 .
C2 C3 1.521(3) .
C2 C4 1.521(2) .
C2 H2 1.0000 .
C3 H3A 0.9800 .
C3 H3B 0.9800 .
C3 H3C 0.9800 .
C4 C5 1.390(2) .
C4 C12 1.413(2) .
C5 C6 1.385(3) .
C5 H5 0.9500 .
C6 C7 1.376(3) .
C6 H6 0.9500 .
C7 C8 1.397(3) .
C7 H7 0.9500 .
C8 C12 1.406(2) .
C8 C9 1.524(2) .
C9 C10 1.516(3) .
C9 C11 1.522(3) .
C9 H9 1.0000 .
C10 H10A 0.9800 .
C10 H10B 0.9800 .
C10 H10C 0.9800 .
C11 H11A 0.9800 .
C11 H11B 0.9800 .
C11 H11C 0.9800 .
C12 N1 1.427(2) .
C13 N1 1.236(2) .
C13 C14 1.483(2) .
C13 H13 0.9500 .
C14 C15 1.404(2) .
C14 C16 1.411(2) .
C15 C16 1.399(2) 3_757
C15 C17 1.519(2) .
C16 C15 1.399(2) 3_757
C16 C18 1.508(3) .
C17 H17A 0.9800 .
C17 H17B 0.9800 .
C17 H17C 0.9800 .
C18 H18A 0.9800 .
C18 H18B 0.9800 .
C18 H18C 0.9800 .

loop_
_geom_torsion_atom_site_label_1
_geom_torsion_atom_site_label_2
_geom_torsion_atom_site_label_3
_geom_torsion_atom_site_label_4
_geom_torsion
_geom_torsion_site_symmetry_4
C3 C2 C4 C5 -94.7(2) .
C1 C2 C4 C5 29.4(2) .
C3 C2 C4 C12 84.3(2) .
C1 C2 C4 C12 -151.56(18) .
C12 C4 C5 C6 0.3(3) .
C2 C4 C5 C6 179.37(18) .
C4 C5 C6 C7 -0.6(3) .
C5 C6 C7 C8 0.1(3) .
C6 C7 C8 C12 0.7(3) .
C6 C7 C8 C9 -178.59(18) .
C7 C8 C9 C10 -78.7(2) .
C12 C8 C9 C10 102.0(2) .
C7 C8 C9 C11 46.7(3) .
C12 C8 C9 C11 -132.6(2) .
C7 C8 C12 C4 -1.1(2) .
C9 C8 C12 C4 178.24(16) .
C7 C8 C12 N1 -176.74(15) .
C9 C8 C12 N1 2.6(2) .
C5 C4 C12 C8 0.6(2) .
C2 C4 C12 C8 -178.51(15) .
C5 C4 C12 N1 176.39(15) .
C2 C4 C12 N1 -2.7(2) .
N1 C13 C14 C15 152.37(19) .
N1 C13 C14 C16 -29.8(3) .
C16 C14 C15 C16 0.9(3) 3_757
C13 C14 C15 C16 178.75(16) 3_757
C16 C14 C15 C17 178.81(18) .
C13 C14 C15 C17 -3.4(3) .
C15 C14 C16 C15 -0.9(3) 3_757
C13 C14 C16 C15 -178.64(16) 3_757
C15 C14 C16 C18 177.44(19) .
C13 C14 C16 C18 -0.3(3) .
C14 C13 N1 C12 177.99(16) .
C8 C12 N1 C13 -72.7(2) .
C4 C12 N1 C13 111.4(2) .
